data_7236690
loop_
_publ_author_name
'Qiu, Kangqiang'
'Ouyang, Miao'
'Liu, Yukang'
'Huang, Huaiyi'
'Liu, Chaofeng'
'Chen, Yu'
'Ji, Liangnian'
'Chao, Hui'

_publ_section_title
;
 Two-photon photodynamic ablation of tumor cells by mitochondria-targeted
 iridium(iii) complexes in aggregate states
;
_journal_issue 27
_journal_name_full 'Journal of Materials Chemistry B'
_journal_page_first 5488
_journal_paper_doi 10.1039/C7TB00731K
_journal_volume 5
_journal_year 2017
_chemical_formula_moiety 'C48 H29 F10 Ir N5 P'
_chemical_formula_sum 'C48 H29 F10 Ir N5 P'
_chemical_formula_weight 1088.93
_space_group_crystal_system triclinic
_space_group_IT_number 2
_space_group_name_Hall '-P 1'
_space_group_name_H-M_alt 'P -1'
_atom_sites_solution_hydrogens geom
_audit_creation_method SHELXL-2014/7
_audit_update_record
;
2016-12-17 deposited with the CCDC.
2017-06-15 downloaded from the CCDC.
;
_cell_angle_alpha 83.2220(10)
_cell_angle_beta 79.9150(10)
_cell_angle_gamma 79.3610(10)
_cell_formula_units_Z 2
_cell_length_a 9.6327(4)
_cell_length_b 9.8230(4)
_cell_length_c 23.0384(9)
_cell_measurement_reflns_used 9895
_cell_measurement_temperature 120(2)
_cell_measurement_theta_max 27.50
_cell_measurement_theta_min 2.48
_cell_volume 2101.08(15)
_computing_cell_refinement 'Bruker SAINT'
_computing_data_collection 'Bruker APEX3'
_computing_data_reduction 'Bruker SAINT'
_computing_structure_refinement 'SHELXL-2014/7 (Sheldrick, 2014)'
_computing_structure_solution 'SHELXL-2014/7 (Sheldrick, 2014)'
_diffrn_ambient_temperature 120(2)
_diffrn_measured_fraction_theta_full 0.993
_diffrn_measured_fraction_theta_max 0.983
_diffrn_measurement_device_type 'Bruker APEX-II CCD'
_diffrn_radiation_type MoK\a
_diffrn_radiation_wavelength 0.71073
_diffrn_reflns_av_R_equivalents 0.0258
_diffrn_reflns_av_unetI/netI 0.0435
_diffrn_reflns_Laue_measured_fraction_full 0.993
_diffrn_reflns_Laue_measured_fraction_max 0.983
_diffrn_reflns_limit_h_max 12
_diffrn_reflns_limit_h_min -12
_diffrn_reflns_limit_k_max 12
_diffrn_reflns_limit_k_min -12
_diffrn_reflns_limit_l_max 29
_diffrn_reflns_limit_l_min -22
_diffrn_reflns_number 22030
_diffrn_reflns_point_group_measured_fraction_full 0.993
_diffrn_reflns_point_group_measured_fraction_max 0.983
_diffrn_reflns_theta_full 26.000
_diffrn_reflns_theta_max 27.510
_diffrn_reflns_theta_min 2.657
_exptl_absorpt_coefficient_mu 3.302
_exptl_absorpt_correction_T_max 0.746
_exptl_absorpt_correction_T_min 0.656
_exptl_absorpt_correction_type multi-scan
_exptl_absorpt_process_details SADABS-2014/5'(Bruker,2014/5)
_exptl_crystal_colour yellow
_exptl_crystal_density_diffrn 1.721
_exptl_crystal_description block
_exptl_crystal_F_000 1068
_exptl_crystal_size_max 0.202
_exptl_crystal_size_mid 0.182
_exptl_crystal_size_min 0.176
_refine_diff_density_max 1.364
_refine_diff_density_min -1.348
_refine_diff_density_rms 0.111
_refine_ls_extinction_method none
_refine_ls_goodness_of_fit_ref 1.060
_refine_ls_hydrogen_treatment constr
_refine_ls_matrix_type full
_refine_ls_number_parameters 586
_refine_ls_number_reflns 9514
_refine_ls_number_restraints 0
_refine_ls_restrained_S_all 1.060
_refine_ls_R_factor_all 0.0382
_refine_ls_R_factor_gt 0.0301
_refine_ls_shift/su_max 0.004
_refine_ls_shift/su_mean 0.000
_refine_ls_structure_factor_coef Fsqd
_refine_ls_weighting_details 'w=1/[\s^2^(Fo^2^)+(0.0152P)^2^+2.3546P] where P=(Fo^2^+2Fc^2^)/3'
_refine_ls_weighting_scheme calc
_refine_ls_wR_factor_gt 0.0515
_refine_ls_wR_factor_ref 0.0533
_reflns_Friedel_coverage 0.000
_reflns_number_gt 8514
_reflns_number_total 9514
_reflns_threshold_expression 'I > 2\s(I)'
_cod_data_source_file c7tb00731k2.cif
_cod_data_source_block a
_cod_database_code 7236690
_shelx_shelxl_version_number 2014/7
_shelx_space_group_comment
;
The symmetry employed for this shelxl refinement is uniquely defined
by the following loop, which should always be used as a source of
symmetry information in preference to the above space-group names.
They are only intended as comments.
;
_shelx_estimated_absorpt_t_min 0.555
_shelx_estimated_absorpt_t_max 0.594

loop_
_space_group_symop_operation_xyz
'x, y, z'
'-x, -y, -z'

loop_
_atom_site_label
_atom_site_type_symbol
_atom_site_fract_x
_atom_site_fract_y
_atom_site_fract_z
_atom_site_U_iso_or_equiv
_atom_site_adp_type
_atom_site_occupancy
_atom_site_site_symmetry_order
_atom_site_calc_flag
_atom_site_refinement_flags_posn
_atom_site_refinement_flags_adp
Ir1 Ir 0.55044(2) 0.86734(2) 0.80546(2) 0.01460(4) Uani 1 1 d . .
P1 P 0.79992(8) 0.37146(8) 0.67394(3) 0.01704(17) Uani 1 1 d . .
F9 F 0.79662(18) 0.52679(18) 0.68989(8) 0.0242(4) Uani 1 1 d . .
F6 F 0.67543(19) 0.3511(2) 0.72813(8) 0.0302(4) Uani 1 1 d . .
F10 F 0.6830(2) 0.43024(19) 0.63169(8) 0.0317(5) Uani 1 1 d . .
F4 F 0.01142(19) 1.1005(2) 0.85946(10) 0.0439(6) Uani 1 1 d . .
F7 F 0.8029(2) 0.21817(19) 0.65690(9) 0.0362(5) Uani 1 1 d . .
N4 N 0.5410(2) 0.7824(2) 0.72178(10) 0.0131(5) Uani 1 1 d . .
F3 F 0.1412(2) 0.6890(3) 0.97475(8) 0.0485(6) Uani 1 1 d . .
N3 N 0.7526(2) 0.8867(3) 0.75213(10) 0.0152(5) Uani 1 1 d . .
N2 N 0.4415(2) 1.0470(3) 0.76934(11) 0.0191(6) Uani 1 1 d . .
F5 F 0.9248(2) 0.3943(2) 0.61943(8) 0.0359(5) Uani 1 1 d . .
F1 F 0.5687(3) 1.2487(2) 0.95337(10) 0.0508(6) Uani 1 1 d . .
F2 F 0.7677(2) 0.7892(3) 1.00312(9) 0.0462(6) Uani 1 1 d . .
F8 F 0.9164(2) 0.3149(2) 0.71592(10) 0.0413(5) Uani 1 1 d . .
N1 N 0.6467(2) 0.6878(3) 0.84603(10) 0.0187(6) Uani 1 1 d . .
N5 N 0.6211(2) 0.7955(2) 0.62515(10) 0.0129(5) Uani 1 1 d . .
C29 C 0.4473(3) 0.7324(3) 0.69323(12) 0.0132(6) Uani 1 1 d . .
C12 C 0.3556(3) 0.8659(3) 0.85425(12) 0.0195(7) Uani 1 1 d . .
C27 C 0.7701(3) 0.8629(3) 0.69412(12) 0.0124(6) Uani 1 1 d . .
C42 C 0.4945(3) 0.7421(3) 0.63300(12) 0.0129(6) Uani 1 1 d . .
C30 C 0.3219(3) 0.6735(3) 0.71824(13) 0.0148(6) Uani 1 1 d . .
C28 C 0.6451(3) 0.8161(3) 0.67949(12) 0.0120(6) Uani 1 1 d . .
C31 C 0.2808(3) 0.6461(3) 0.77914(13) 0.0197(7) Uani 1 1 d . .
H31 H 0.3398 0.6630 0.8056 0.024 Uiso 1 1 calc R U
C1 C 0.5943(3) 0.9426(4) 0.87603(14) 0.0239(7) Uani 1 1 d . .
C26 C 0.8956(3) 0.8786(3) 0.65617(13) 0.0162(6) Uani 1 1 d . .
H26 H 0.9061 0.8621 0.6157 0.019 Uiso 1 1 calc R U
C41 C 0.4194(3) 0.7026(3) 0.59073(13) 0.0151(6) Uani 1 1 d . .
C17 C 0.2504(3) 0.9793(3) 0.83919(14) 0.0220(7) Uani 1 1 d . .
C35 C 0.2411(3) 0.6386(3) 0.67840(13) 0.0168(6) Uani 1 1 d . .
C22 C 0.4997(3) 1.1287(3) 0.72375(14) 0.0241(7) Uani 1 1 d . .
H22 H 0.6006 1.1129 0.7121 0.029 Uiso 1 1 calc R U
C18 C 0.2977(3) 1.0747(3) 0.78886(14) 0.0215(7) Uani 1 1 d . .
C25 C 1.0062(3) 0.9188(3) 0.67806(13) 0.0167(6) Uani 1 1 d . .
H25 H 1.0928 0.9308 0.6526 0.020 Uiso 1 1 calc R U
C13 C 0.3173(3) 0.7699(4) 0.90164(13) 0.0241(7) Uani 1 1 d . .
H13 H 0.3863 0.6944 0.9137 0.029 Uiso 1 1 calc R U
C11 C 0.6657(3) 0.5625(3) 0.82437(13) 0.0225(7) Uani 1 1 d . .
H11 H 0.6289 0.5562 0.7893 0.027 Uiso 1 1 calc R U
C40 C 0.4654(3) 0.7109(3) 0.52910(13) 0.0207(7) Uani 1 1 d . .
H40 H 0.5515 0.7451 0.5132 0.025 Uiso 1 1 calc R U
C24 C 0.9888(3) 0.9409(3) 0.73670(13) 0.0190(7) Uani 1 1 d . .
H24 H 1.0636 0.9672 0.7526 0.023 Uiso 1 1 calc R U
C4 C 0.6722(4) 1.0183(4) 0.97856(15) 0.0360(10) Uani 1 1 d . .
H4 H 0.6989 1.0445 1.0129 0.043 Uiso 1 1 calc R U
C43 C 0.7133(3) 0.8179(3) 0.56947(12) 0.0149(6) Uani 1 1 d . .
C6 C 0.6661(3) 0.8402(4) 0.91437(13) 0.0251(8) Uani 1 1 d . .
C36 C 0.2895(3) 0.6527(3) 0.61453(13) 0.0176(6) Uani 1 1 d . .
C32 C 0.1568(3) 0.5953(3) 0.80139(14) 0.0267(8) Uani 1 1 d . .
H32 H 0.1297 0.5783 0.8429 0.032 Uiso 1 1 calc R U
C7 C 0.6966(3) 0.6986(4) 0.89692(13) 0.0251(8) Uani 1 1 d . .
C37 C 0.2128(3) 0.6137(3) 0.57409(15) 0.0250(7) Uani 1 1 d . .
H37 H 0.1254 0.5808 0.5887 0.030 Uiso 1 1 calc R U
C15 C 0.0745(3) 0.8957(4) 0.91769(15) 0.0347(9) Uani 1 1 d . .
H15 H -0.0198 0.9052 0.9392 0.042 Uiso 1 1 calc R U
C23 C 0.8608(3) 0.9244(3) 0.77243(13) 0.0186(7) Uani 1 1 d . .
H23 H 0.8491 0.9405 0.8130 0.022 Uiso 1 1 calc R U
C16 C 0.1142(3) 0.9906(4) 0.87214(15) 0.0303(8) Uani 1 1 d . .
C14 C 0.1784(4) 0.7865(4) 0.93041(13) 0.0307(9) Uani 1 1 d . .
C21 C 0.4183(4) 1.2336(4) 0.69381(17) 0.0335(8) Uani 1 1 d . .
H21 H 0.4620 1.2894 0.6618 0.040 Uiso 1 1 calc R U
C34 C 0.1131(3) 0.5882(3) 0.70268(14) 0.0211(7) Uani 1 1 d . .
H34 H 0.0547 0.5673 0.6768 0.025 Uiso 1 1 calc R U
C48 C 0.7078(3) 0.9508(3) 0.54147(13) 0.0211(7) Uani 1 1 d . .
H48 H 0.6439 1.0270 0.5583 0.025 Uiso 1 1 calc R U
C39 C 0.3876(3) 0.6703(3) 0.49183(14) 0.0248(7) Uani 1 1 d . .
H39 H 0.4206 0.6754 0.4504 0.030 Uiso 1 1 calc R U
C38 C 0.2606(4) 0.6218(3) 0.51443(15) 0.0279(8) Uani 1 1 d . .
H38 H 0.2067 0.5941 0.4884 0.033 Uiso 1 1 calc R U
C33 C 0.0711(3) 0.5689(3) 0.76269(15) 0.0255(7) Uani 1 1 d . .
H33 H -0.0167 0.5373 0.7779 0.031 Uiso 1 1 calc R U
C2 C 0.5630(3) 1.0812(4) 0.88919(15) 0.0292(8) Uani 1 1 d . .
H2 H 0.5158 1.1510 0.8638 0.035 Uiso 1 1 calc R U
C44 C 0.8042(3) 0.7057(3) 0.54617(13) 0.0186(6) Uani 1 1 d . .
H44 H 0.8070 0.6155 0.5665 0.022 Uiso 1 1 calc R U
C3 C 0.6025(4) 1.1147(4) 0.94039(16) 0.0355(10) Uani 1 1 d . .
C5 C 0.7010(3) 0.8840(4) 0.96497(14) 0.0333(9) Uani 1 1 d . .
C20 C 0.2726(4) 1.2568(4) 0.71079(18) 0.0366(9) Uani 1 1 d . .
H20 H 0.2137 1.3250 0.6890 0.044 Uiso 1 1 calc R U
C10 C 0.7363(4) 0.4438(4) 0.85126(14) 0.0295(8) Uani 1 1 d . .
H10 H 0.7492 0.3572 0.8349 0.035 Uiso 1 1 calc R U
C45 C 0.8913(3) 0.7265(4) 0.49260(13) 0.0256(7) Uani 1 1 d . .
H45 H 0.9532 0.6496 0.4755 0.031 Uiso 1 1 calc R U
C8 C 0.7685(4) 0.5799(4) 0.92532(15) 0.0362(9) Uani 1 1 d . .
H8 H 0.8041 0.5865 0.9606 0.043 Uiso 1 1 calc R U
C19 C 0.2125(3) 1.1807(3) 0.75942(17) 0.0321(8) Uani 1 1 d . .
H19 H 0.1126 1.2006 0.7730 0.038 Uiso 1 1 calc R U
C47 C 0.7980(4) 0.9703(4) 0.48813(15) 0.0310(8) Uani 1 1 d . .
H47 H 0.7970 1.0609 0.4684 0.037 Uiso 1 1 calc R U
C46 C 0.8893(4) 0.8581(4) 0.46366(14) 0.0308(8) Uani 1 1 d . .
H46 H 0.9504 0.8716 0.4271 0.037 Uiso 1 1 calc R U
C9 C 0.7881(4) 0.4531(4) 0.90246(16) 0.0383(9) Uani 1 1 d . .
H9 H 0.8371 0.3725 0.9219 0.046 Uiso 1 1 calc R U

loop_
_atom_site_aniso_label
_atom_site_aniso_U_11
_atom_site_aniso_U_22
_atom_site_aniso_U_33
_atom_site_aniso_U_23
_atom_site_aniso_U_13
_atom_site_aniso_U_12
Ir1 0.01064(6) 0.02297(7) 0.01201(6) -0.00625(4) 0.00070(4) -0.00685(4)
P1 0.0173(4) 0.0148(4) 0.0184(4) -0.0011(3) -0.0011(3) -0.0030(3)
F9 0.0248(9) 0.0198(10) 0.0294(10) -0.0078(8) 0.0002(8) -0.0082(8)
F6 0.0304(10) 0.0373(12) 0.0253(10) -0.0057(9) 0.0057(8) -0.0190(9)
F10 0.0374(11) 0.0298(11) 0.0328(11) 0.0016(9) -0.0194(9) -0.0074(9)
F4 0.0158(10) 0.0598(15) 0.0518(14) -0.0152(12) 0.0027(10) 0.0032(10)
F7 0.0426(12) 0.0167(10) 0.0480(13) -0.0102(9) 0.0040(10) -0.0077(9)
N4 0.0100(11) 0.0150(13) 0.0141(12) -0.0015(10) -0.0004(10) -0.0027(10)
F3 0.0328(11) 0.0921(19) 0.0211(10) 0.0130(11) 0.0020(9) -0.0285(12)
N3 0.0118(11) 0.0188(14) 0.0155(12) -0.0028(11) -0.0001(10) -0.0048(10)
N2 0.0142(12) 0.0178(14) 0.0269(14) -0.0107(12) -0.0008(11) -0.0039(11)
F5 0.0357(11) 0.0329(12) 0.0343(11) -0.0120(9) 0.0200(9) -0.0121(9)
F1 0.0633(15) 0.0569(16) 0.0417(13) -0.0322(12) 0.0096(12) -0.0339(13)
F2 0.0332(11) 0.0902(19) 0.0211(10) -0.0103(11) -0.0109(9) -0.0158(12)
F8 0.0326(11) 0.0385(13) 0.0543(14) 0.0124(11) -0.0238(11) -0.0040(10)
N1 0.0141(12) 0.0316(16) 0.0106(12) 0.0025(11) -0.0006(10) -0.0082(11)
N5 0.0125(11) 0.0138(13) 0.0125(12) -0.0016(10) -0.0023(10) -0.0020(10)
C29 0.0131(13) 0.0107(15) 0.0163(14) -0.0019(12) -0.0047(12) -0.0004(11)
C12 0.0160(15) 0.035(2) 0.0119(14) -0.0127(14) 0.0019(12) -0.0127(14)
C27 0.0134(13) 0.0100(15) 0.0137(14) 0.0009(12) -0.0031(11) -0.0021(11)
C42 0.0126(13) 0.0097(15) 0.0160(14) 0.0006(12) -0.0037(12) -0.0005(11)
C30 0.0153(14) 0.0105(15) 0.0184(15) -0.0022(12) -0.0016(12) -0.0017(12)
C28 0.0125(13) 0.0118(15) 0.0116(13) -0.0019(11) -0.0014(11) -0.0020(11)
C31 0.0199(15) 0.0221(18) 0.0198(15) -0.0064(13) -0.0025(13) -0.0083(13)
C1 0.0129(14) 0.041(2) 0.0205(16) -0.0134(15) 0.0050(13) -0.0129(14)
C26 0.0168(14) 0.0155(16) 0.0155(14) -0.0011(12) -0.0004(12) -0.0027(12)
C41 0.0173(14) 0.0113(15) 0.0175(15) -0.0055(12) -0.0058(12) 0.0010(12)
C17 0.0147(15) 0.0303(19) 0.0238(16) -0.0139(15) 0.0015(13) -0.0082(14)
C35 0.0145(14) 0.0114(16) 0.0257(16) -0.0050(13) -0.0064(13) 0.0001(12)
C22 0.0212(16) 0.0179(18) 0.0332(18) -0.0060(15) 0.0021(15) -0.0068(14)
C18 0.0147(14) 0.0234(18) 0.0288(17) -0.0128(14) -0.0016(13) -0.0042(13)
C25 0.0101(13) 0.0140(16) 0.0230(16) 0.0012(13) 0.0027(12) -0.0012(12)
C13 0.0186(15) 0.044(2) 0.0137(15) -0.0086(15) -0.0020(13) -0.0120(15)
C11 0.0222(16) 0.030(2) 0.0152(15) 0.0005(14) -0.0015(13) -0.0081(14)
C40 0.0210(16) 0.0207(18) 0.0213(16) -0.0034(14) -0.0071(13) -0.0008(13)
C24 0.0150(14) 0.0218(17) 0.0229(16) -0.0036(14) -0.0036(13) -0.0081(13)
C4 0.0218(17) 0.074(3) 0.0198(17) -0.0186(19) 0.0057(15) -0.0262(19)
C43 0.0152(14) 0.0188(17) 0.0107(13) -0.0006(12) -0.0017(12) -0.0032(12)
C6 0.0140(15) 0.048(2) 0.0152(15) -0.0057(15) 0.0003(13) -0.0120(15)
C36 0.0178(15) 0.0131(16) 0.0221(16) -0.0052(13) -0.0057(13) 0.0014(12)
C32 0.0285(18) 0.029(2) 0.0233(17) -0.0046(15) 0.0061(15) -0.0157(15)
C7 0.0185(15) 0.046(2) 0.0129(15) -0.0022(15) -0.0011(13) -0.0109(15)
C37 0.0202(16) 0.0272(19) 0.0324(19) -0.0096(15) -0.0097(15) -0.0068(14)
C15 0.0163(16) 0.070(3) 0.0214(17) -0.0127(18) 0.0032(14) -0.0160(18)
C23 0.0178(15) 0.0252(18) 0.0166(15) -0.0048(13) -0.0036(12) -0.0102(13)
C16 0.0154(16) 0.049(2) 0.0294(18) -0.0182(17) -0.0020(14) -0.0043(16)
C14 0.0264(18) 0.060(3) 0.0105(15) -0.0009(16) -0.0006(14) -0.0247(18)
C21 0.0321(19) 0.0196(19) 0.046(2) 0.0033(17) 0.0006(17) -0.0076(15)
C34 0.0161(15) 0.0186(17) 0.0319(18) -0.0079(14) -0.0061(14) -0.0057(13)
C48 0.0217(16) 0.0186(17) 0.0190(16) -0.0017(13) -0.0004(13) 0.0044(13)
C39 0.0332(18) 0.0258(19) 0.0178(15) -0.0088(14) -0.0099(14) -0.0013(15)
C38 0.0322(19) 0.029(2) 0.0287(18) -0.0101(15) -0.0161(16) -0.0055(15)
C33 0.0184(16) 0.0244(19) 0.0355(19) -0.0072(15) 0.0026(14) -0.0116(14)
C2 0.0250(17) 0.041(2) 0.0248(17) -0.0132(16) 0.0065(14) -0.0178(16)
C44 0.0229(16) 0.0162(17) 0.0150(15) -0.0002(13) -0.0012(13) -0.0011(13)
C3 0.0291(19) 0.054(3) 0.0293(19) -0.0260(19) 0.0156(16) -0.0271(18)
C5 0.0180(16) 0.068(3) 0.0173(16) -0.0091(18) 0.0016(14) -0.0165(17)
C20 0.0264(18) 0.0189(19) 0.063(3) 0.0013(18) -0.0097(18) -0.0002(15)
C10 0.0316(18) 0.031(2) 0.0232(17) 0.0076(15) -0.0041(15) -0.0053(16)
C45 0.0271(17) 0.029(2) 0.0174(16) -0.0060(14) 0.0011(14) 0.0028(15)
C8 0.0325(19) 0.060(3) 0.0176(17) 0.0062(18) -0.0127(15) -0.0093(19)
C19 0.0189(16) 0.0220(19) 0.054(2) -0.0102(17) -0.0014(16) -0.0009(14)
C47 0.037(2) 0.025(2) 0.0240(17) 0.0087(15) 0.0043(16) -0.0041(16)
C46 0.0328(19) 0.038(2) 0.0156(16) 0.0048(15) 0.0041(15) -0.0030(16)
C9 0.040(2) 0.044(3) 0.0271(19) 0.0099(18) -0.0087(17) -0.0037(19)

loop_
_atom_type_symbol
_atom_type_description
_atom_type_scat_dispersion_real
_atom_type_scat_dispersion_imag
_atom_type_scat_source
C C 0.0033 0.0016 'International Tables Vol C Tables 4.2.6.8 and 6.1.1.4'
H H 0.0000 0.0000 'International Tables Vol C Tables 4.2.6.8 and 6.1.1.4'
F F 0.0171 0.0103 'International Tables Vol C Tables 4.2.6.8 and 6.1.1.4'
Ir Ir -1.4442 7.9887 'International Tables Vol C Tables 4.2.6.8 and 6.1.1.4'
N N 0.0061 0.0033 'International Tables Vol C Tables 4.2.6.8 and 6.1.1.4'
P P 0.1023 0.0942 'International Tables Vol C Tables 4.2.6.8 and 6.1.1.4'

loop_
_geom_angle_atom_site_label_1
_geom_angle_atom_site_label_2
_geom_angle_atom_site_label_3
_geom_angle
C1 Ir1 C12 84.15(11)
C1 Ir1 N1 80.52(12)
C12 Ir1 N1 95.81(11)
C1 Ir1 N2 98.30(12)
C12 Ir1 N2 80.18(12)
N1 Ir1 N2 175.93(10)
C1 Ir1 N3 94.83(10)
C12 Ir1 N3 175.35(12)
N1 Ir1 N3 88.48(9)
N2 Ir1 N3 95.51(9)
C1 Ir1 N4 170.30(10)
C12 Ir1 N4 105.47(10)
N1 Ir1 N4 96.97(9)
N2 Ir1 N4 84.83(9)
N3 Ir1 N4 75.68(8)
F8 P1 F7 90.99(12)
F8 P1 F6 90.17(11)
F7 P1 F6 90.36(10)
F8 P1 F10 179.33(12)
F7 P1 F10 89.66(11)
F6 P1 F10 90.00(11)
F8 P1 F9 89.82(11)
F7 P1 F9 178.97(11)
F6 P1 F9 90.27(10)
F10 P1 F9 89.53(10)
F8 P1 F5 90.05(12)
F7 P1 F5 90.42(11)
F6 P1 F5 179.19(11)
F10 P1 F5 89.77(11)
F9 P1 F5 88.95(10)
C28 N4 C29 105.8(2)
C28 N4 Ir1 110.93(17)
C29 N4 Ir1 141.21(18)
C23 N3 C27 118.6(2)
C23 N3 Ir1 123.59(19)
C27 N3 Ir1 117.83(17)
C22 N2 C18 119.2(3)
C22 N2 Ir1 124.0(2)
C18 N2 Ir1 116.4(2)
C11 N1 C7 119.7(3)
C11 N1 Ir1 123.5(2)
C7 N1 Ir1 116.8(2)
C28 N5 C42 107.4(2)
C28 N5 C43 126.6(2)
C42 N5 C43 126.0(2)
C42 C29 N4 109.4(2)
C42 C29 C30 121.4(3)
N4 C29 C30 129.1(3)
C13 C12 C17 118.5(3)
C13 C12 Ir1 127.1(2)
C17 C12 Ir1 114.4(2)
N3 C27 C26 121.3(2)
N3 C27 C28 111.9(2)
C26 C27 C28 126.7(3)
C29 C42 N5 105.8(2)
C29 C42 C41 123.4(2)
N5 C42 C41 130.8(3)
C31 C30 C35 119.8(3)
C31 C30 C29 123.0(3)
C35 C30 C29 117.2(3)
N4 C28 N5 111.6(2)
N4 C28 C27 120.9(2)
N5 C28 C27 127.4(2)
C32 C31 C30 121.2(3)
C32 C31 H31 119.4
C30 C31 H31 119.4
C2 C1 C6 119.8(3)
C2 C1 Ir1 126.5(3)
C6 C1 Ir1 113.8(2)
C27 C26 C25 119.2(3)
C27 C26 H26 120.4
C25 C26 H26 120.4
C40 C41 C36 119.6(3)
C40 C41 C42 124.5(3)
C36 C41 C42 115.8(3)
C16 C17 C12 118.5(3)
C16 C17 C18 126.0(3)
C12 C17 C18 115.4(3)
C30 C35 C34 117.4(3)
C30 C35 C36 121.0(3)
C34 C35 C36 121.6(3)
N2 C22 C21 122.2(3)
N2 C22 H22 118.9
C21 C22 H22 118.9
N2 C18 C19 119.7(3)
N2 C18 C17 113.1(3)
C19 C18 C17 127.1(3)
C24 C25 C26 119.3(3)
C24 C25 H25 120.4
C26 C25 H25 120.4
C14 C13 C12 119.0(3)
C14 C13 H13 120.5
C12 C13 H13 120.5
N1 C11 C10 122.4(3)
N1 C11 H11 118.8
C10 C11 H11 118.8
C39 C40 C41 120.8(3)
C39 C40 H40 119.6
C41 C40 H40 119.6
C25 C24 C23 119.0(3)
C25 C24 H24 120.5
C23 C24 H24 120.5
C5 C4 C3 117.1(3)
C5 C4 H4 121.5
C3 C4 H4 121.5
C44 C43 C48 122.1(3)
C44 C43 N5 118.6(3)
C48 C43 N5 119.3(3)
C5 C6 C1 117.6(3)
C5 C6 C7 126.2(3)
C1 C6 C7 116.2(3)
C37 C36 C41 117.2(3)
C37 C36 C35 121.8(3)
C41 C36 C35 120.9(3)
C31 C32 C33 119.5(3)
C31 C32 H32 120.2
C33 C32 H32 120.2
N1 C7 C8 119.2(3)
N1 C7 C6 112.7(3)
C8 C7 C6 128.1(3)
C38 C37 C36 122.0(3)
C38 C37 H37 119.0
C36 C37 H37 119.0
C14 C15 C16 116.2(3)
C14 C15 H15 121.9
C16 C15 H15 121.9
N3 C23 C24 122.6(3)
N3 C23 H23 118.7
C24 C23 H23 118.7
F4 C16 C15 116.6(3)
F4 C16 C17 119.8(3)
C15 C16 C17 123.6(3)
F3 C14 C15 117.5(3)
F3 C14 C13 118.4(3)
C15 C14 C13 124.2(3)
C22 C21 C20 119.0(3)
C22 C21 H21 120.5
C20 C21 H21 120.5
C33 C34 C35 121.6(3)
C33 C34 H34 119.2
C35 C34 H34 119.2
C43 C48 C47 118.4(3)
C43 C48 H48 120.8
C47 C48 H48 120.8
C40 C39 C38 120.2(3)
C40 C39 H39 119.9
C38 C39 H39 119.9
C37 C38 C39 120.2(3)
C37 C38 H38 119.9
C39 C38 H38 119.9
C34 C33 C32 120.2(3)
C34 C33 H33 119.9
C32 C33 H33 119.9
C3 C2 C1 118.5(4)
C3 C2 H2 120.8
C1 C2 H2 120.8
C43 C44 C45 118.7(3)
C43 C44 H44 120.6
C45 C44 H44 120.6
F1 C3 C4 118.7(3)
F1 C3 C2 117.9(4)
C4 C3 C2 123.4(4)
F2 C5 C4 116.9(3)
F2 C5 C6 119.4(4)
C4 C5 C6 123.7(4)
C19 C20 C21 119.6(3)
C19 C20 H20 120.2
C21 C20 H20 120.2
C11 C10 C9 118.6(4)
C11 C10 H10 120.7
C9 C10 H10 120.7
C46 C45 C44 120.6(3)
C46 C45 H45 119.7
C44 C45 H45 119.7
C9 C8 C7 120.4(3)
C9 C8 H8 119.8
C7 C8 H8 119.8
C20 C19 C18 120.1(3)
C20 C19 H19 120.0
C18 C19 H19 120.0
C46 C47 C48 120.3(3)
C46 C47 H47 119.9
C48 C47 H47 119.9
C45 C46 C47 119.8(3)
C45 C46 H46 120.1
C47 C46 H46 120.1
C8 C9 C10 119.7(3)
C8 C9 H9 120.2
C10 C9 H9 120.2

loop_
_geom_bond_atom_site_label_1
_geom_bond_atom_site_label_2
_geom_bond_distance
Ir1 C1 2.002(3)
Ir1 C12 2.014(3)
Ir1 N1 2.038(3)
Ir1 N2 2.045(3)
Ir1 N3 2.141(2)
Ir1 N4 2.211(2)
P1 F8 1.589(2)
P1 F7 1.594(2)
P1 F6 1.5944(18)
P1 F10 1.6004(19)
P1 F9 1.6045(19)
P1 F5 1.6054(19)
F4 C16 1.365(4)
N4 C28 1.329(3)
N4 C29 1.392(3)
F3 C14 1.363(4)
N3 C23 1.340(3)
N3 C27 1.360(3)
N2 C22 1.350(4)
N2 C18 1.366(4)
F1 C3 1.352(4)
F2 C5 1.355(4)
N1 C11 1.352(4)
N1 C7 1.365(4)
N5 C28 1.356(3)
N5 C42 1.390(3)
N5 C43 1.446(3)
C29 C42 1.380(4)
C29 C30 1.436(4)
C12 C13 1.401(4)
C12 C17 1.415(4)
C27 C26 1.384(4)
C27 C28 1.469(4)
C42 C41 1.436(4)
C30 C31 1.398(4)
C30 C35 1.410(4)
C31 C32 1.373(4)
C31 H31 0.9500
C1 C2 1.396(5)
C1 C6 1.421(5)
C26 C25 1.391(4)
C26 H26 0.9500
C41 C40 1.409(4)
C41 C36 1.424(4)
C17 C16 1.388(4)
C17 C18 1.465(4)
C35 C34 1.413(4)
C35 C36 1.462(4)
C22 C21 1.369(5)
C22 H22 0.9500
C18 C19 1.389(5)
C25 C24 1.370(4)
C25 H25 0.9500
C13 C14 1.375(4)
C13 H13 0.9500
C11 C10 1.375(5)
C11 H11 0.9500
C40 C39 1.369(4)
C40 H40 0.9500
C24 C23 1.382(4)
C24 H24 0.9500
C4 C5 1.359(5)
C4 C3 1.377(5)
C4 H4 0.9500
C43 C44 1.374(4)
C43 C48 1.382(4)
C6 C5 1.402(4)
C6 C7 1.457(5)
C36 C37 1.411(4)
C32 C33 1.391(4)
C32 H32 0.9500
C7 C8 1.396(5)
C37 C38 1.369(5)
C37 H37 0.9500
C15 C14 1.368(5)
C15 C16 1.369(5)
C15 H15 0.9500
C23 H23 0.9500
C21 C20 1.373(5)
C21 H21 0.9500
C34 C33 1.372(4)
C34 H34 0.9500
C48 C47 1.390(4)
C48 H48 0.9500
C39 C38 1.389(4)
C39 H39 0.9500
C38 H38 0.9500
C33 H33 0.9500
C2 C3 1.393(5)
C2 H2 0.9500
C44 C45 1.383(4)
C44 H44 0.9500
C20 C19 1.372(5)
C20 H20 0.9500
C10 C9 1.377(5)
C10 H10 0.9500
C45 C46 1.380(5)
C45 H45 0.9500
C8 C9 1.377(5)
C8 H8 0.9500
C19 H19 0.9500
C47 C46 1.387(5)
C47 H47 0.9500
C46 H46 0.9500
C9 H9 0.9500

loop_
_geom_torsion_atom_site_label_1
_geom_torsion_atom_site_label_2
_geom_torsion_atom_site_label_3
_geom_torsion_atom_site_label_4
_geom_torsion
C28 N4 C29 C42 -2.4(3)
Ir1 N4 C29 C42 158.3(2)
C28 N4 C29 C30 175.5(3)
Ir1 N4 C29 C30 -23.8(5)
C23 N3 C27 C26 -0.8(4)
Ir1 N3 C27 C26 177.4(2)
C23 N3 C27 C28 177.2(3)
Ir1 N3 C27 C28 -4.5(3)
N4 C29 C42 N5 1.6(3)
C30 C29 C42 N5 -176.5(2)
N4 C29 C42 C41 -178.2(3)
C30 C29 C42 C41 3.7(4)
C28 N5 C42 C29 -0.2(3)
C43 N5 C42 C29 176.9(3)
C28 N5 C42 C41 179.6(3)
C43 N5 C42 C41 -3.2(5)
C42 C29 C30 C31 171.9(3)
N4 C29 C30 C31 -5.8(5)
C42 C29 C30 C35 -6.0(4)
N4 C29 C30 C35 176.3(3)
C29 N4 C28 N5 2.3(3)
Ir1 N4 C28 N5 -164.92(18)
C29 N4 C28 C27 -175.2(2)
Ir1 N4 C28 C27 17.6(3)
C42 N5 C28 N4 -1.3(3)
C43 N5 C28 N4 -178.5(3)
C42 N5 C28 C27 175.9(3)
C43 N5 C28 C27 -1.2(5)
N3 C27 C28 N4 -9.5(4)
C26 C27 C28 N4 168.4(3)
N3 C27 C28 N5 173.5(3)
C26 C27 C28 N5 -8.6(5)
C35 C30 C31 C32 -5.0(5)
C29 C30 C31 C32 177.2(3)
N3 C27 C26 C25 0.3(4)
C28 C27 C26 C25 -177.4(3)
C29 C42 C41 C40 -179.7(3)
N5 C42 C41 C40 0.4(5)
C29 C42 C41 C36 0.7(4)
N5 C42 C41 C36 -179.2(3)
C13 C12 C17 C16 0.2(4)
Ir1 C12 C17 C16 -177.2(2)
C13 C12 C17 C18 -179.5(3)
Ir1 C12 C17 C18 3.1(3)
C31 C30 C35 C34 5.7(4)
C29 C30 C35 C34 -176.4(3)
C31 C30 C35 C36 -173.7(3)
C29 C30 C35 C36 4.3(4)
C18 N2 C22 C21 -4.2(5)
Ir1 N2 C22 C21 167.9(3)
C22 N2 C18 C19 3.9(4)
Ir1 N2 C18 C19 -168.8(2)
C22 N2 C18 C17 -178.9(3)
Ir1 N2 C18 C17 8.5(3)
C16 C17 C18 N2 172.9(3)
C12 C17 C18 N2 -7.5(4)
C16 C17 C18 C19 -10.2(5)
C12 C17 C18 C19 169.5(3)
C27 C26 C25 C24 0.5(4)
C17 C12 C13 C14 2.2(4)
Ir1 C12 C13 C14 179.2(2)
C7 N1 C11 C10 -1.1(4)
Ir1 N1 C11 C10 177.2(2)
C36 C41 C40 C39 -0.7(4)
C42 C41 C40 C39 179.7(3)
C26 C25 C24 C23 -0.9(4)
C28 N5 C43 C44 97.9(3)
C42 N5 C43 C44 -78.7(4)
C28 N5 C43 C48 -81.9(4)
C42 N5 C43 C48 101.4(3)
C2 C1 C6 C5 0.8(4)
Ir1 C1 C6 C5 180.0(2)
C2 C1 C6 C7 -179.1(3)
Ir1 C1 C6 C7 0.1(3)
C40 C41 C36 C37 0.0(4)
C42 C41 C36 C37 179.7(3)
C40 C41 C36 C35 178.0(3)
C42 C41 C36 C35 -2.4(4)
C30 C35 C36 C37 177.7(3)
C34 C35 C36 C37 -1.6(5)
C30 C35 C36 C41 -0.2(4)
C34 C35 C36 C41 -179.5(3)
C30 C31 C32 C33 0.8(5)
C11 N1 C7 C8 0.9(4)
Ir1 N1 C7 C8 -177.5(2)
C11 N1 C7 C6 -179.5(3)
Ir1 N1 C7 C6 2.2(3)
C5 C6 C7 N1 178.7(3)
C1 C6 C7 N1 -1.4(4)
C5 C6 C7 C8 -1.7(5)
C1 C6 C7 C8 178.2(3)
C41 C36 C37 C38 0.5(5)
C35 C36 C37 C38 -177.4(3)
C27 N3 C23 C24 0.4(4)
Ir1 N3 C23 C24 -177.7(2)
C25 C24 C23 N3 0.4(5)
C14 C15 C16 F4 -179.5(3)
C14 C15 C16 C17 0.8(5)
C12 C17 C16 F4 178.6(3)
C18 C17 C16 F4 -1.8(5)
C12 C17 C16 C15 -1.7(5)
C18 C17 C16 C15 177.9(3)
C16 C15 C14 F3 -178.7(3)
C16 C15 C14 C13 1.7(5)
C12 C13 C14 F3 177.2(3)
C12 C13 C14 C15 -3.3(5)
N2 C22 C21 C20 0.2(5)
C30 C35 C34 C33 -2.4(4)
C36 C35 C34 C33 176.9(3)
C44 C43 C48 C47 -0.2(5)
N5 C43 C48 C47 179.6(3)
C41 C40 C39 C38 0.8(5)
C36 C37 C38 C39 -0.4(5)
C40 C39 C38 C37 -0.3(5)
C35 C34 C33 C32 -1.7(5)
C31 C32 C33 C34 2.6(5)
C6 C1 C2 C3 -0.6(4)
Ir1 C1 C2 C3 -179.6(2)
C48 C43 C44 C45 -0.9(4)
N5 C43 C44 C45 179.3(3)
C5 C4 C3 F1 178.3(3)
C5 C4 C3 C2 -0.9(5)
C1 C2 C3 F1 -178.5(3)
C1 C2 C3 C4 0.6(5)
C3 C4 C5 F2 -179.0(3)
C3 C4 C5 C6 1.1(5)
C1 C6 C5 F2 179.1(3)
C7 C6 C5 F2 -1.0(5)
C1 C6 C5 C4 -1.1(5)
C7 C6 C5 C4 178.8(3)
C22 C21 C20 C19 4.0(6)
N1 C11 C10 C9 0.7(5)
C43 C44 C45 C46 1.4(5)
N1 C7 C8 C9 -0.4(5)
C6 C7 C8 C9 -180.0(3)
C21 C20 C19 C18 -4.3(5)
N2 C18 C19 C20 0.3(5)
C17 C18 C19 C20 -176.5(3)
C43 C48 C47 C46 0.9(5)
C44 C45 C46 C47 -0.7(5)
C48 C47 C46 C45 -0.4(5)
C7 C8 C9 C10 0.0(5)
C11 C10 C9 C8 -0.2(5)
